data_2236060
loop_
_publ_author_name
'Hu, Jie'
'Wu, Xi-Xi'
'Shen, Xue-Qian'
'Tang, Long-Guang'
'Li, Xiao-Kun'

_publ_section_title
;
 Ethyl
 7-methyl-2-((1-methyl-1<i>H</i>-pyrrol-2-yl)methylene)-3-oxo-5-phenyl-3,5-dihydro-2<i>H</i>-thiazolo[3,2-<i>a</i>]pyrimidine-6-carboxylate
;
_journal_issue 11
_journal_name_full 'Acta Crystallographica Section E'
_journal_page_first o3099
_journal_paper_doi 10.1107/S1600536812041748
_journal_volume 68
_journal_year 2012
_chemical_formula_iupac 'C22 H21 N3 O3 S'
_chemical_formula_moiety 'C22 H21 N3 O3 S'
_chemical_formula_sum 'C22 H21 N3 O3 S'
_chemical_formula_weight 407.48
_chemical_name_systematic
;
Ethyl 7-methyl-2-((1-methyl-1<i>H</i>-pyrrol-2-yl)methylene)-3-oxo-5-
phenyl-3,5-dihydro-2<i>H</i>-thiazolo[3,2-<i>a</i>]pyrimidine-6-carboxylate
;
_space_group_IT_number 14
_symmetry_cell_setting monoclinic
_symmetry_space_group_name_Hall '-P 2yn'
_symmetry_space_group_name_H-M 'P 1 21/n 1'
_atom_sites_solution_hydrogens geom
_atom_sites_solution_primary direct
_atom_sites_solution_secondary difmap
_audit_creation_method SHELXL-97
_cell_angle_alpha 90.00
_cell_angle_beta 90.584(2)
_cell_angle_gamma 90.00
_cell_formula_units_Z 4
_cell_length_a 11.8187(10)
_cell_length_b 10.2911(9)
_cell_length_c 16.2290(14)
_cell_measurement_reflns_used 4867
_cell_measurement_temperature 293(2)
_cell_measurement_theta_max 56.293
_cell_measurement_theta_min 5.020
_cell_volume 1973.8(3)
_computing_cell_refinement 'SAINT (Bruker, 2002)'
_computing_data_collection 'SMART (Bruker, 2002)'
_computing_data_reduction 'SAINT (Bruker, 2002)'
_computing_molecular_graphics 'SHELXTL (Sheldrick, 2008)'
_computing_publication_material 'SHELXTL (Sheldrick, 2008)'
_computing_structure_refinement 'SHELXL97 (Sheldrick, 2008)'
_computing_structure_solution 'SHELXS97 (Sheldrick, 2008)'
_diffrn_ambient_temperature 293(2)
_diffrn_measured_fraction_theta_full 0.998
_diffrn_measured_fraction_theta_max 0.998
_diffrn_measurement_device_type 'Bruker SMART CCD area-detector'
_diffrn_measurement_method 'phi and omega scans'
_diffrn_radiation_monochromator graphite
_diffrn_radiation_source 'fine-focus sealed tube'
_diffrn_radiation_type MoK\a
_diffrn_radiation_wavelength 0.71073
_diffrn_reflns_av_R_equivalents 0.0201
_diffrn_reflns_av_sigmaI/netI 0.0232
_diffrn_reflns_limit_h_max 14
_diffrn_reflns_limit_h_min -14
_diffrn_reflns_limit_k_max 11
_diffrn_reflns_limit_k_min -12
_diffrn_reflns_limit_l_max 19
_diffrn_reflns_limit_l_min -20
_diffrn_reflns_number 10415
_diffrn_reflns_theta_full 26.00
_diffrn_reflns_theta_max 26.00
_diffrn_reflns_theta_min 2.12
_exptl_absorpt_coefficient_mu 0.193
_exptl_absorpt_correction_T_max 1.00000
_exptl_absorpt_correction_T_min 0.81384
_exptl_absorpt_correction_type multi-scan
_exptl_absorpt_process_details '(SADABS; Bruker, 2002)'
_exptl_crystal_colour red
_exptl_crystal_density_diffrn 1.371
_exptl_crystal_density_method 'not measured'
_exptl_crystal_description prismatic
_exptl_crystal_F_000 856
_exptl_crystal_size_max 0.318
_exptl_crystal_size_mid 0.236
_exptl_crystal_size_min 0.157
_refine_diff_density_max 0.297
_refine_diff_density_min -0.193
_refine_ls_extinction_method none
_refine_ls_goodness_of_fit_ref 1.047
_refine_ls_hydrogen_treatment constr
_refine_ls_matrix_type full
_refine_ls_number_parameters 265
_refine_ls_number_reflns 3877
_refine_ls_number_restraints 0
_refine_ls_restrained_S_all 1.047
_refine_ls_R_factor_all 0.0449
_refine_ls_R_factor_gt 0.0402
_refine_ls_shift/su_max 0.000
_refine_ls_shift/su_mean 0.000
_refine_ls_structure_factor_coef Fsqd
_refine_ls_weighting_details 'calc w=1/[\s^2^(Fo^2^)+(0.0574P)^2^+0.5784P] where P=(Fo^2^+2Fc^2^)/3'
_refine_ls_weighting_scheme calc
_refine_ls_wR_factor_gt 0.1053
_refine_ls_wR_factor_ref 0.1092
_reflns_number_gt 3433
_reflns_number_total 3877
_reflns_threshold_expression >2sigma(I)
_cod_data_source_file aa2075.cif
_cod_data_source_block I
_cod_original_sg_symbol_H-M 'P 21/n'
_cod_database_code 2236060
_cod_database_fobs_code 2236060

loop_
_symmetry_equiv_pos_as_xyz
'x, y, z'
'-x+1/2, y+1/2, -z+1/2'
'-x, -y, -z'
'x-1/2, -y-1/2, z-1/2'

loop_
_atom_site_type_symbol
_atom_site_label
_atom_site_fract_x
_atom_site_fract_y
_atom_site_fract_z
_atom_site_U_iso_or_equiv
_atom_site_adp_type
_atom_site_calc_flag
_atom_site_refinement_flags
_atom_site_occupancy
_atom_site_symmetry_multiplicity
S S1 0.45859(3) 0.25287(4) 0.01131(2) 0.04128(14) Uani d . 1 1
N N1 0.36364(10) 0.46192(12) 0.06560(7) 0.0318(3) Uani d . 1 1
N N2 0.26786(11) 0.35881(14) -0.04481(8) 0.0402(3) Uani d . 1 1
N N3 0.76832(11) 0.15037(14) 0.18041(8) 0.0413(3) Uani d . 1 1
O O1 0.48083(10) 0.52724(11) 0.17107(8) 0.0471(3) Uani d . 1 1
O O2 0.05024(13) 0.69653(15) -0.05111(10) 0.0735(5) Uani d . 1 1
O O3 0.14144(10) 0.76092(11) 0.06154(7) 0.0473(3) Uani d . 1 1
C C1 0.45910(12) 0.45135(15) 0.11618(9) 0.0337(3) Uani d . 1 1
C C2 0.52334(12) 0.33419(15) 0.09404(9) 0.0343(3) Uani d . 1 1
C C3 0.34879(12) 0.36725(15) 0.00763(9) 0.0338(3) Uani d . 1 1
C C4 0.19135(13) 0.46391(15) -0.04784(9) 0.0362(3) Uani d . 1 1
C C5 0.19370(12) 0.56033(15) 0.00841(9) 0.0336(3) Uani d . 1 1
C C6 0.27014(12) 0.55164(14) 0.08448(9) 0.0316(3) Uani d . 1 1
H H6 0.3014 0.6379 0.0965 0.038 Uiso calc R 1 1
C C7 0.20515(11) 0.50354(15) 0.15961(9) 0.0330(3) Uani d . 1 1
C C8 0.16948(14) 0.59098(18) 0.21843(10) 0.0446(4) Uani d . 1 1
H H8 0.1883 0.6784 0.2138 0.054 Uiso calc R 1 1
C C9 0.10566(17) 0.5486(2) 0.28426(11) 0.0588(5) Uani d . 1 1
H H9 0.0809 0.6081 0.3233 0.071 Uiso calc R 1 1
C C10 0.07856(16) 0.4197(2) 0.29245(11) 0.0573(5) Uani d . 1 1
H H10 0.0360 0.3919 0.3370 0.069 Uiso calc R 1 1
C C11 0.11433(15) 0.3322(2) 0.23496(11) 0.0520(4) Uani d . 1 1
H H11 0.0967 0.2446 0.2406 0.062 Uiso calc R 1 1
C C12 0.17686(14) 0.37389(17) 0.16826(10) 0.0422(4) Uani d . 1 1
H H12 0.2001 0.3141 0.1289 0.051 Uiso calc R 1 1
C C13 0.11228(15) 0.45209(19) -0.12025(11) 0.0485(4) Uani d . 1 1
H H13A 0.0502 0.5112 -0.1137 0.073 Uiso calc R 1 1
H H13B 0.0840 0.3648 -0.1235 0.073 Uiso calc R 1 1
H H13C 0.1520 0.4728 -0.1699 0.073 Uiso calc R 1 1
C C14 0.12023(13) 0.67570(16) 0.00121(10) 0.0396(4) Uani d . 1 1
C C15 0.07470(16) 0.87886(19) 0.05991(13) 0.0561(5) Uani d . 1 1
H H15A -0.0034 0.8591 0.0727 0.067 Uiso calc R 1 1
H H15B 0.0768 0.9173 0.0054 0.067 Uiso calc R 1 1
C C16 0.1209(2) 0.9705(3) 0.12081(18) 0.0907(9) Uani d . 1 1
H H16A 0.1136 0.9345 0.1751 0.136 Uiso calc R 1 1
H H16B 0.0799 1.0509 0.1176 0.136 Uiso calc R 1 1
H H16C 0.1993 0.9861 0.1096 0.136 Uiso calc R 1 1
C C17 0.61539(12) 0.29575(16) 0.13690(10) 0.0371(3) Uani d . 1 1
H H17 0.6411 0.3529 0.1773 0.045 Uiso calc R 1 1
C C18 0.67851(12) 0.17881(16) 0.12828(10) 0.0384(4) Uani d . 1 1
C C19 0.66600(15) 0.07268(18) 0.07624(12) 0.0503(4) Uani d . 1 1
H H19 0.6123 0.0643 0.0343 0.060 Uiso calc R 1 1
C C20 0.74750(17) -0.01876(19) 0.09753(13) 0.0572(5) Uani d . 1 1
H H20 0.7581 -0.0994 0.0729 0.069 Uiso calc R 1 1
C C21 0.80908(15) 0.03176(18) 0.16125(12) 0.0516(4) Uani d . 1 1
H H21 0.8697 -0.0091 0.1875 0.062 Uiso calc R 1 1
C C22 0.81581(16) 0.23339(19) 0.24420(13) 0.0548(5) Uani d . 1 1
H H22A 0.8705 0.1853 0.2760 0.082 Uiso calc R 1 1
H H22B 0.7565 0.2628 0.2796 0.082 Uiso calc R 1 1
H H22C 0.8518 0.3069 0.2192 0.082 Uiso calc R 1 1

loop_
_atom_site_aniso_label
_atom_site_aniso_U_11
_atom_site_aniso_U_22
_atom_site_aniso_U_33
_atom_site_aniso_U_12
_atom_site_aniso_U_13
_atom_site_aniso_U_23
S1 0.0416(2) 0.0415(2) 0.0407(2) 0.01238(17) -0.00433(17) -0.00727(16)
N1 0.0271(6) 0.0325(7) 0.0358(6) 0.0032(5) -0.0009(5) -0.0010(5)
N2 0.0418(7) 0.0412(8) 0.0373(7) 0.0070(6) -0.0067(6) -0.0036(6)
N3 0.0334(7) 0.0417(8) 0.0488(8) 0.0044(6) -0.0002(6) 0.0088(6)
O1 0.0408(6) 0.0430(7) 0.0573(7) 0.0047(5) -0.0145(5) -0.0128(6)
O2 0.0766(10) 0.0619(9) 0.0813(10) 0.0293(8) -0.0421(8) -0.0117(8)
O3 0.0500(7) 0.0418(7) 0.0499(7) 0.0171(5) -0.0098(5) -0.0021(5)
C1 0.0281(7) 0.0335(8) 0.0396(8) -0.0014(6) -0.0007(6) 0.0012(6)
C2 0.0296(7) 0.0346(8) 0.0388(8) 0.0004(6) 0.0019(6) 0.0010(6)
C3 0.0346(7) 0.0338(8) 0.0331(7) 0.0041(6) 0.0019(6) 0.0005(6)
C4 0.0334(7) 0.0393(8) 0.0359(7) 0.0015(6) -0.0023(6) 0.0039(6)
C5 0.0289(7) 0.0357(8) 0.0363(7) 0.0019(6) -0.0008(6) 0.0055(6)
C6 0.0283(7) 0.0288(7) 0.0376(8) 0.0036(6) -0.0016(6) -0.0014(6)
C7 0.0263(7) 0.0398(8) 0.0328(7) 0.0047(6) -0.0051(6) -0.0007(6)
C8 0.0474(9) 0.0451(10) 0.0413(9) 0.0062(8) -0.0028(7) -0.0075(7)
C9 0.0566(11) 0.0806(15) 0.0395(9) 0.0131(10) 0.0064(8) -0.0122(9)
C10 0.0463(10) 0.0845(16) 0.0412(9) 0.0007(10) 0.0076(8) 0.0094(9)
C11 0.0436(9) 0.0572(11) 0.0554(10) -0.0039(8) 0.0033(8) 0.0114(9)
C12 0.0403(8) 0.0430(9) 0.0433(9) 0.0009(7) 0.0033(7) -0.0006(7)
C13 0.0467(9) 0.0545(11) 0.0442(9) 0.0063(8) -0.0121(7) -0.0035(8)
C14 0.0358(8) 0.0402(9) 0.0427(8) 0.0044(7) -0.0033(7) 0.0062(7)
C15 0.0539(11) 0.0439(10) 0.0703(12) 0.0189(8) -0.0066(9) -0.0017(9)
C16 0.0925(18) 0.0751(17) 0.1037(19) 0.0376(14) -0.0330(15) -0.0384(14)
C17 0.0305(7) 0.0371(8) 0.0437(8) 0.0001(6) -0.0004(6) 0.0003(7)
C18 0.0294(7) 0.0393(9) 0.0465(9) 0.0029(6) 0.0007(6) 0.0054(7)
C19 0.0444(9) 0.0479(10) 0.0584(11) 0.0083(8) -0.0045(8) -0.0052(8)
C20 0.0566(11) 0.0425(10) 0.0725(13) 0.0140(9) 0.0016(10) -0.0040(9)
C21 0.0438(9) 0.0447(10) 0.0663(12) 0.0142(8) 0.0024(8) 0.0129(9)
C22 0.0479(10) 0.0532(11) 0.0628(12) 0.0022(8) -0.0167(9) 0.0072(9)

loop_
_atom_type_symbol
_atom_type_description
_atom_type_scat_dispersion_real
_atom_type_scat_dispersion_imag
_atom_type_scat_source
C C 0.0033 0.0016 'International Tables Vol C Tables 4.2.6.8 and 6.1.1.4'
H H 0.0000 0.0000 'International Tables Vol C Tables 4.2.6.8 and 6.1.1.4'
N N 0.0061 0.0033 'International Tables Vol C Tables 4.2.6.8 and 6.1.1.4'
O O 0.0106 0.0060 'International Tables Vol C Tables 4.2.6.8 and 6.1.1.4'
S S 0.1246 0.1234 'International Tables Vol C Tables 4.2.6.8 and 6.1.1.4'

loop_
_geom_angle_atom_site_label_1
_geom_angle_atom_site_label_2
_geom_angle_atom_site_label_3
_geom_angle
C2 S1 C3 91.30(7)
C3 N1 C1 116.64(12)
C3 N1 C6 119.93(12)
C1 N1 C6 122.05(12)
C3 N2 C4 116.54(13)
C21 N3 C18 108.92(15)
C21 N3 C22 124.10(15)
C18 N3 C22 126.96(14)
C14 O3 C15 116.02(13)
O1 C1 N1 123.23(14)
O1 C1 C2 127.04(14)
N1 C1 C2 109.69(12)
C17 C2 C1 122.10(14)
C17 C2 S1 126.93(13)
C1 C2 S1 110.87(10)
N2 C3 N1 126.75(14)
N2 C3 S1 121.76(12)
N1 C3 S1 111.48(10)
C5 C4 N2 122.14(13)
C5 C4 C13 126.79(15)
N2 C4 C13 111.07(14)
C4 C5 C14 122.06(14)
C4 C5 C6 120.85(13)
C14 C5 C6 117.05(13)
N1 C6 C5 107.91(11)
N1 C6 C7 110.27(12)
C5 C6 C7 111.47(11)
N1 C6 H6 109.0
C5 C6 H6 109.0
C7 C6 H6 109.0
C8 C7 C12 118.85(15)
C8 C7 C6 119.96(15)
C12 C7 C6 121.13(13)
C7 C8 C9 120.06(18)
C7 C8 H8 120.0
C9 C8 H8 120.0
C10 C9 C8 120.59(18)
C10 C9 H9 119.7
C8 C9 H9 119.7
C11 C10 C9 119.81(17)
C11 C10 H10 120.1
C9 C10 H10 120.1
C10 C11 C12 120.04(19)
C10 C11 H11 120.0
C12 C11 H11 120.0
C7 C12 C11 120.65(16)
C7 C12 H12 119.7
C11 C12 H12 119.7
C4 C13 H13A 109.5
C4 C13 H13B 109.5
H13A C13 H13B 109.5
C4 C13 H13C 109.5
H13A C13 H13C 109.5
H13B C13 H13C 109.5
O2 C14 O3 121.64(15)
O2 C14 C5 126.98(16)
O3 C14 C5 111.37(13)
O3 C15 C16 109.13(16)
O3 C15 H15A 109.9
C16 C15 H15A 109.9
O3 C15 H15B 109.9
C16 C15 H15B 109.9
H15A C15 H15B 108.3
C15 C16 H16A 109.5
C15 C16 H16B 109.5
H16A C16 H16B 109.5
C15 C16 H16C 109.5
H16A C16 H16C 109.5
H16B C16 H16C 109.5
C2 C17 C18 128.30(15)
C2 C17 H17 115.8
C18 C17 H17 115.8
N3 C18 C19 106.40(14)
N3 C18 C17 121.26(15)
C19 C18 C17 132.26(15)
C18 C19 C20 108.23(17)
C18 C19 H19 125.9
C20 C19 H19 125.9
C21 C20 C19 107.12(17)
C21 C20 H20 126.4
C19 C20 H20 126.4
N3 C21 C20 109.33(16)
N3 C21 H21 125.3
C20 C21 H21 125.3
N3 C22 H22A 109.5
N3 C22 H22B 109.5
H22A C22 H22B 109.5
N3 C22 H22C 109.5
H22A C22 H22C 109.5
H22B C22 H22C 109.5

loop_
_geom_bond_atom_site_label_1
_geom_bond_atom_site_label_2
_geom_bond_distance
S1 C2 1.7515(15)
S1 C3 1.7525(15)
N1 C3 1.3644(19)
N1 C1 1.3927(18)
N1 C6 1.4747(18)
N2 C3 1.2767(19)
N2 C4 1.410(2)
N3 C21 1.350(2)
N3 C18 1.382(2)
N3 C22 1.451(2)
O1 C1 1.2103(18)
O2 C14 1.1986(19)
O3 C14 1.336(2)
O3 C15 1.448(2)
C1 C2 1.471(2)
C2 C17 1.345(2)
C4 C5 1.348(2)
C4 C13 1.499(2)
C5 C14 1.475(2)
C5 C6 1.525(2)
C6 C7 1.530(2)
C6 H6 0.9800
C7 C8 1.381(2)
C7 C12 1.383(2)
C8 C9 1.384(3)
C8 H8 0.9300
C9 C10 1.371(3)
C9 H9 0.9300
C10 C11 1.367(3)
C10 H10 0.9300
C11 C12 1.385(2)
C11 H11 0.9300
C12 H12 0.9300
C13 H13A 0.9600
C13 H13B 0.9600
C13 H13C 0.9600
C15 C16 1.467(3)
C15 H15A 0.9700
C15 H15B 0.9700
C16 H16A 0.9600
C16 H16B 0.9600
C16 H16C 0.9600
C17 C18 1.424(2)
C17 H17 0.9300
C18 C19 1.388(2)
C19 C20 1.388(3)
C19 H19 0.9300
C20 C21 1.362(3)
C20 H20 0.9300
C21 H21 0.9300
C22 H22A 0.9600
C22 H22B 0.9600
C22 H22C 0.9600

loop_
_geom_torsion_atom_site_label_1
_geom_torsion_atom_site_label_2
_geom_torsion_atom_site_label_3
_geom_torsion_atom_site_label_4
_geom_torsion
C3 N1 C1 O1 -178.40(14)
C6 N1 C1 O1 -11.8(2)
C3 N1 C1 C2 -0.46(18)
C6 N1 C1 C2 166.11(12)
O1 C1 C2 C17 2.4(2)
N1 C1 C2 C17 -175.41(14)
O1 C1 C2 S1 179.05(14)
N1 C1 C2 S1 1.22(15)
C3 S1 C2 C17 175.15(15)
C3 S1 C2 C1 -1.27(11)
C4 N2 C3 N1 5.9(2)
C4 N2 C3 S1 -173.22(11)
C1 N1 C3 N2 -179.70(15)
C6 N1 C3 N2 13.4(2)
C1 N1 C3 S1 -0.50(16)
C6 N1 C3 S1 -167.38(10)
C2 S1 C3 N2 -179.73(14)
C2 S1 C3 N1 1.03(11)
C3 N2 C4 C5 -8.6(2)
C3 N2 C4 C13 170.92(14)
N2 C4 C5 C14 174.67(14)
C13 C4 C5 C14 -4.7(2)
N2 C4 C5 C6 -7.7(2)
C13 C4 C5 C6 172.92(15)
C3 N1 C6 C5 -26.08(17)
C1 N1 C6 C5 167.78(13)
C3 N1 C6 C7 95.89(15)
C1 N1 C6 C7 -70.25(17)
C4 C5 C6 N1 23.55(19)
C14 C5 C6 N1 -158.71(12)
C4 C5 C6 C7 -97.67(16)
C14 C5 C6 C7 80.07(16)
N1 C6 C7 C8 139.00(14)
C5 C6 C7 C8 -101.17(16)
N1 C6 C7 C12 -43.80(18)
C5 C6 C7 C12 76.03(17)
C12 C7 C8 C9 -0.6(2)
C6 C7 C8 C9 176.68(15)
C7 C8 C9 C10 0.9(3)
C8 C9 C10 C11 -0.3(3)
C9 C10 C11 C12 -0.6(3)
C8 C7 C12 C11 -0.3(2)
C6 C7 C12 C11 -177.55(14)
C10 C11 C12 C7 0.9(3)
C15 O3 C14 O2 0.3(2)
C15 O3 C14 C5 179.36(14)
C4 C5 C14 O2 2.3(3)
C6 C5 C14 O2 -175.46(18)
C4 C5 C14 O3 -176.79(14)
C6 C5 C14 O3 5.49(19)
C14 O3 C15 C16 -170.47(19)
C1 C2 C17 C18 172.86(15)
S1 C2 C17 C18 -3.2(3)
C21 N3 C18 C19 -0.08(18)
C22 N3 C18 C19 178.08(16)
C21 N3 C18 C17 177.00(14)
C22 N3 C18 C17 -4.8(2)
C2 C17 C18 N3 -176.53(15)
C2 C17 C18 C19 -0.3(3)
N3 C18 C19 C20 0.3(2)
C17 C18 C19 C20 -176.32(17)
C18 C19 C20 C21 -0.4(2)
C18 N3 C21 C20 -0.2(2)
C22 N3 C21 C20 -178.41(17)
C19 C20 C21 N3 0.4(2)
